data_1008467
loop_
_publ_author_name
'Eisenmann, B'
'Klein, J'

_publ_section_title
;
Crystal structure of tetrasodium monopotassium triarsenidogermanate
;
_journal_coden_ASTM ZEKRDZ
_journal_name_full
;
Zeitschrift fuer Kristallographie (149,1979-)
;
_journal_page_first 279
_journal_page_last 280
_journal_volume 197
_journal_year 1991
_chemical_formula_structural 'Na4 K Ge As3'
_chemical_formula_sum 'As3 Ge K Na4'
_chemical_name_systematic 'Tetrasodium potassium triarsenidogermanate'
_space_group_IT_number 62
_symmetry_cell_setting orthorhombic
_symmetry_Int_Tables_number 62
_symmetry_space_group_name_Hall '-P 2ac 2n'
_symmetry_space_group_name_H-M 'P n m a'
_cell_angle_alpha 90.(0)
_cell_angle_beta 90.(0)
_cell_angle_gamma 90.(0)
_cell_formula_units_Z 4
_cell_length_a 15.161(4)
_cell_length_b 4.813(2)
_cell_length_c 13.168(4)
_cell_volume 960.9
_refine_ls_R_factor_all 0.056
_cod_database_code 1008467

loop_
_symmetry_equiv_pos_as_xyz
x,y,z
1/2+x,1/2-y,1/2-z
-x,1/2+y,-z
1/2-x,-y,1/2+z
-x,-y,-z
1/2-x,1/2+y,1/2+z
x,1/2-y,z
1/2+x,y,1/2-z

loop_
_atom_site_label
_atom_site_type_symbol
_atom_site_symmetry_multiplicity
_atom_site_Wyckoff_symbol
_atom_site_fract_x
_atom_site_fract_y
_atom_site_fract_z
_atom_site_occupancy
_atom_site_attached_hydrogens
_atom_site_calc_flag
Na1 Na1+ 4 c 0.56259(40) 0.25 0.42758(50) 1. 0 d
Na2 Na1+ 4 c 0.08151(40) 0.25 0.81112(50) 1. 0 d
Na3 Na1+ 4 c 0.25545(50) 0.25 0.23703(50) 1. 0 d
Na4 Na1+ 4 c 0.28882(40) 0.25 0.93931(50) 1. 0 d
K1 K1+ 4 c 0.51596(20) 0.25 0.12875(30) 1. 0 d
Ge1 Ge4+ 4 c 0.29408(10) 0.25 0.5845(1) 1. 0 d
As1 As3- 4 c 0.14053(10) 0.25 0.59227(10) 1. 0 d
As2 As3- 4 c 0.36491(10) 0.25 0.4258(1) 1. 0 d
As3 As3- 4 c 0.38283(10) 0.25 0.73054(10) 1. 0 d

loop_
_atom_type_symbol
_atom_type_oxidation_number
Na1+ 1.000
K1+ 1.000
Ge4+ 4.000
As3- -3.000
